data_7122070
loop_
_publ_author_name
'Ling, Zheng'
'Xie, Fang'
'Gridnev, Ilya D.'
'Terada, Masahiro'
'Zhang, Wanbin'

_publ_section_title
;
 Cu-Catalyzed switchable synthesis of functionalized pyridines and
 pyrroles.
;
_journal_issue 68
_journal_name_full 'Chemical communications (Cambridge, England)'
_journal_page_first 9446
_journal_page_last 9449
_journal_paper_doi 10.1039/c8cc05307c
_journal_volume 54
_journal_year 2018
_chemical_formula_moiety 'C19 H14 N O4 S, C19 H15 N O4 S'
_chemical_formula_sum 'C38 H29 N2 O8 S2'
_chemical_formula_weight 705.75
_space_group_crystal_system monoclinic
_space_group_IT_number 14
_space_group_name_Hall '-P 2ybc'
_space_group_name_H-M_alt 'P 1 21/c 1'
_symmetry_space_group_name_Hall '-P 2ybc'
_symmetry_space_group_name_H-M 'P 1 21/c 1'
_atom_sites_solution_hydrogens geom
_audit_creation_method SHELXL-2014
_audit_update_record
;
2017-08-21 deposited with the CCDC.
2018-07-31 downloaded from the CCDC.
;
_cell_angle_alpha 90
_cell_angle_beta 94.4600(10)
_cell_angle_gamma 90
_cell_formula_units_Z 4
_cell_length_a 16.3964(5)
_cell_length_b 24.3356(7)
_cell_length_c 8.2487(2)
_cell_measurement_reflns_used 9781
_cell_measurement_temperature 123(2)
_cell_measurement_theta_max 68.32
_cell_measurement_theta_min 2.70
_cell_volume 3281.40(16)
_computing_structure_refinement 'SHELXL-2014 (Sheldrick, 2014)'
_diffrn_ambient_temperature 123(2)
_diffrn_measured_fraction_theta_full 0.998
_diffrn_measured_fraction_theta_max 0.997
_diffrn_measurement_device_type 'D8 venture'
_diffrn_radiation_type CuK\a
_diffrn_radiation_wavelength 1.54178
_diffrn_reflns_av_R_equivalents 0.0292
_diffrn_reflns_av_unetI/netI 0.0184
_diffrn_reflns_Laue_measured_fraction_full 0.998
_diffrn_reflns_Laue_measured_fraction_max 0.997
_diffrn_reflns_limit_h_max 19
_diffrn_reflns_limit_h_min -19
_diffrn_reflns_limit_k_max 29
_diffrn_reflns_limit_k_min -28
_diffrn_reflns_limit_l_max 9
_diffrn_reflns_limit_l_min -9
_diffrn_reflns_number 38518
_diffrn_reflns_point_group_measured_fraction_full 0.998
_diffrn_reflns_point_group_measured_fraction_max 0.997
_diffrn_reflns_theta_full 67.679
_diffrn_reflns_theta_max 68.313
_diffrn_reflns_theta_min 3.257
_exptl_absorpt_coefficient_mu 1.969
_exptl_crystal_colour yellow
_exptl_crystal_density_diffrn 1.429
_exptl_crystal_description block
_exptl_crystal_F_000 1468
_exptl_crystal_size_max 0.200
_exptl_crystal_size_mid 0.080
_exptl_crystal_size_min 0.050
_refine_diff_density_max 0.788
_refine_diff_density_min -0.698
_refine_diff_density_rms 0.054
_refine_ls_extinction_method none
_refine_ls_goodness_of_fit_ref 0.650
_refine_ls_hydrogen_treatment constr
_refine_ls_matrix_type full
_refine_ls_number_parameters 451
_refine_ls_number_reflns 5984
_refine_ls_number_restraints 0
_refine_ls_restrained_S_all 0.650
_refine_ls_R_factor_all 0.0431
_refine_ls_R_factor_gt 0.0378
_refine_ls_shift/su_max 0.001
_refine_ls_shift/su_mean 0.000
_refine_ls_structure_factor_coef Fsqd
_refine_ls_weighting_details 'w=1/[\s^2^(Fo^2^)+(0.1302P)^2^+5.0400P] where P=(Fo^2^+2Fc^2^)/3'
_refine_ls_weighting_scheme calc
_refine_ls_wR_factor_gt 0.1143
_refine_ls_wR_factor_ref 0.1231
_reflns_Friedel_coverage 0.000
_reflns_number_gt 5378
_reflns_number_total 5984
_reflns_threshold_expression 'I > 2\s(I)'
_cod_data_source_file c8cc05307c2.cif
_cod_data_source_block t_CCDC1
_cod_depositor_comments 'Adding full bibliography for 7122069--7122070.cif.'
_cod_database_code 7122070
_shelx_space_group_comment
;
The symmetry employed for this shelxl refinement is uniquely defined
by the following loop, which should always be used as a source of
symmetry information in preference to the above space-group names.
They are only intended as comments.
;
_shelx_estimated_absorpt_t_min 0.325
_shelx_estimated_absorpt_t_max 0.713
_shelxl_version_number 2014-3

loop_
_space_group_symop_operation_xyz
'x, y, z'
'-x, y+1/2, -z+1/2'
'-x, -y, -z'
'x, -y-1/2, z-1/2'

loop_
_atom_site_label
_atom_site_type_symbol
_atom_site_fract_x
_atom_site_fract_y
_atom_site_fract_z
_atom_site_U_iso_or_equiv
_atom_site_adp_type
_atom_site_occupancy
_atom_site_site_symmetry_order
_atom_site_calc_flag
_atom_site_refinement_flags_posn
_atom_site_refinement_flags_adp
S1 S 0.82105(3) 0.35760(2) 0.15930(5) 0.02176(13) Uani 1 1 d . .
S2 S 0.57191(3) 0.41906(2) 0.20785(6) 0.02365(14) Uani 1 1 d . .
O6 O 0.57962(8) 0.37689(5) 0.32878(17) 0.0280(3) Uani 1 1 d . .
O8 O 0.47708(9) 0.27299(5) 0.09976(17) 0.0285(3) Uani 1 1 d . .
O4 O 0.91084(10) 0.42380(5) 0.59651(17) 0.0316(3) Uani 1 1 d . .
O5 O 0.60351(9) 0.40817(6) 0.05484(17) 0.0322(3) Uani 1 1 d . .
O2 O 0.77452(8) 0.39274(6) 0.25495(19) 0.0330(3) Uani 1 1 d . .
O3 O 0.90938(9) 0.49304(5) 0.41827(16) 0.0297(3) Uani 1 1 d . .
O7 O 0.39662(9) 0.30225(6) 0.29043(18) 0.0342(3) Uani 1 1 d . .
O1 O 0.85285(10) 0.38073(6) 0.01797(17) 0.0371(4) Uani 1 1 d . .
N1 N 0.89753(9) 0.32979(6) 0.27778(18) 0.0198(3) Uani 1 1 d . .
N2 N 0.47304(10) 0.43746(6) 0.1775(2) 0.0265(4) Uani 1 1 d . .
C10 C 0.96705(11) 0.35075(7) 0.3626(2) 0.0190(4) Uani 1 1 d . .
C11 C 1.09397(11) 0.30735(7) 0.5065(2) 0.0207(4) Uani 1 1 d . .
C9 C 1.01209(11) 0.30608(7) 0.4188(2) 0.0201(4) Uani 1 1 d . .
C6 C 0.82721(11) 0.25075(7) 0.1857(2) 0.0202(4) Uani 1 1 d . .
C16 C 1.11493(11) 0.34530(7) 0.6295(2) 0.0226(4) Uani 1 1 d . .
H16A H 1.0752 0.3707 0.6615 0.027 Uiso 1 1 calc R U
C37 C 0.42541(11) 0.30820(7) 0.1626(2) 0.0236(4) Uani 1 1 d . .
C18 C 0.93017(11) 0.44745(7) 0.4595(2) 0.0218(4) Uani 1 1 d . .
C8 C 0.96912(11) 0.25714(7) 0.3653(2) 0.0211(4) Uani 1 1 d . .
H8A H 0.9865 0.2204 0.3866 0.025 Uiso 1 1 calc R U
C7 C 0.89911(11) 0.27268(7) 0.2786(2) 0.0208(4) Uani 1 1 d . .
C29 C 0.40217(12) 0.41016(8) 0.1220(2) 0.0250(4) Uani 1 1 d . .
C30 C 0.25119(12) 0.43375(8) 0.0963(2) 0.0258(4) Uani 1 1 d . .
C5 C 0.80442(12) 0.19632(8) 0.1562(2) 0.0247(4) Uani 1 1 d . .
H5B H 0.8372 0.1670 0.2011 0.030 Uiso 1 1 calc R U
C1 C 0.77691(11) 0.29259(7) 0.1178(2) 0.0213(4) Uani 1 1 d . .
C17 C 0.98430(11) 0.41126(7) 0.3635(2) 0.0213(4) Uani 1 1 d . .
H17A H 1.0273 0.4263 0.3065 0.026 Uiso 1 1 calc R U
C15 C 1.19332(12) 0.34621(8) 0.7052(2) 0.0254(4) Uani 1 1 d . .
H15A H 1.2071 0.3723 0.7885 0.031 Uiso 1 1 calc R U
C4 C 0.73299(12) 0.18568(8) 0.0601(2) 0.0280(4) Uani 1 1 d . .
H4A H 0.7172 0.1487 0.0389 0.034 Uiso 1 1 calc R U
C25 C 0.52825(12) 0.51723(8) 0.2993(2) 0.0272(4) Uani 1 1 d . .
C14 C 1.25179(12) 0.30914(8) 0.6602(2) 0.0274(4) Uani 1 1 d . .
H14A H 1.3055 0.3098 0.7124 0.033 Uiso 1 1 calc R U
C12 C 1.15318(12) 0.27014(8) 0.4625(2) 0.0265(4) Uani 1 1 d . .
H12A H 1.1397 0.2439 0.3795 0.032 Uiso 1 1 calc R U
C35 C 0.21561(13) 0.38569(8) 0.1504(2) 0.0297(4) Uani 1 1 d . .
H35A H 0.2476 0.3609 0.2180 0.036 Uiso 1 1 calc R U
C20 C 0.59804(12) 0.48440(7) 0.2909(2) 0.0257(4) Uani 1 1 d . .
C27 C 0.37206(12) 0.49614(8) 0.2069(2) 0.0278(4) Uani 1 1 d . .
H27A H 0.3421 0.5283 0.2297 0.033 Uiso 1 1 calc R U
C28 C 0.33834(12) 0.44593(8) 0.1400(2) 0.0261(4) Uani 1 1 d . .
C26 C 0.45474(12) 0.48973(7) 0.2320(2) 0.0273(4) Uani 1 1 d . .
C3 C 0.68389(12) 0.22812(8) -0.0060(2) 0.0282(4) Uani 1 1 d . .
H3A H 0.6353 0.2197 -0.0715 0.034 Uiso 1 1 calc R U
C21 C 0.67538(12) 0.50086(8) 0.3499(2) 0.0287(4) Uani 1 1 d . .
H21A H 0.7217 0.4779 0.3412 0.034 Uiso 1 1 calc R U
C2 C 0.70534(12) 0.28268(8) 0.0230(2) 0.0263(4) Uani 1 1 d . .
H2B H 0.6721 0.3119 -0.0206 0.032 Uiso 1 1 calc R U
C13 C 1.23140(12) 0.27118(8) 0.5387(3) 0.0306(4) Uani 1 1 d . .
H13A H 1.2713 0.2458 0.5075 0.037 Uiso 1 1 calc R U
C31 C 0.20260(13) 0.46992(9) -0.0016(2) 0.0298(4) Uani 1 1 d . .
H31A H 0.2257 0.5030 -0.0387 0.036 Uiso 1 1 calc R U
C36 C 0.40566(13) 0.35506(8) 0.0444(2) 0.0275(4) Uani 1 1 d . .
H36A H 0.4476 0.3559 -0.0357 0.033 Uiso 1 1 calc R U
H36B H 0.3522 0.3476 -0.0159 0.033 Uiso 1 1 calc R U
C34 C 0.13421(13) 0.37361(9) 0.1067(2) 0.0327(5) Uani 1 1 d . .
H34A H 0.1108 0.3407 0.1440 0.039 Uiso 1 1 calc R U
C23 C 0.61402(14) 0.58549(8) 0.4345(3) 0.0330(5) Uani 1 1 d . .
H23A H 0.6201 0.6204 0.4858 0.040 Uiso 1 1 calc R U
C24 C 0.53716(14) 0.56861(8) 0.3732(3) 0.0319(5) Uani 1 1 d . .
H24A H 0.4910 0.5918 0.3813 0.038 Uiso 1 1 calc R U
C22 C 0.68284(13) 0.55237(8) 0.4225(3) 0.0320(5) Uani 1 1 d . .
H22A H 0.7351 0.5651 0.4643 0.038 Uiso 1 1 calc R U
C32 C 0.12124(13) 0.45789(9) -0.0450(2) 0.0335(5) Uani 1 1 d . .
H32A H 0.0889 0.4827 -0.1115 0.040 Uiso 1 1 calc R U
C33 C 0.08680(13) 0.40973(10) 0.0084(2) 0.0348(5) Uani 1 1 d . .
H33A H 0.0311 0.4014 -0.0221 0.042 Uiso 1 1 calc R U
C38 C 0.49505(13) 0.22335(8) 0.1912(3) 0.0317(5) Uani 1 1 d . .
H38A H 0.5333 0.2007 0.1344 0.048 Uiso 1 1 calc R U
H38B H 0.5198 0.2328 0.2995 0.048 Uiso 1 1 calc R U
H38C H 0.4443 0.2028 0.2016 0.048 Uiso 1 1 calc R U
C19 C 0.86263(18) 0.45815(9) 0.6961(3) 0.0459(6) Uani 1 1 d . .
H19A H 0.8508 0.4380 0.7945 0.069 Uiso 1 1 calc R U
H19B H 0.8933 0.4916 0.7266 0.069 Uiso 1 1 calc R U
H19C H 0.8112 0.4680 0.6346 0.069 Uiso 1 1 calc R U

loop_
_atom_site_aniso_label
_atom_site_aniso_U_11
_atom_site_aniso_U_22
_atom_site_aniso_U_33
_atom_site_aniso_U_23
_atom_site_aniso_U_13
_atom_site_aniso_U_12
S1 0.0241(2) 0.0169(2) 0.0239(2) 0.00144(15) -0.00090(17) 0.00046(16)
S2 0.0267(3) 0.0175(2) 0.0274(3) 0.00193(16) 0.00627(19) 0.00427(16)
O6 0.0317(7) 0.0197(7) 0.0329(7) 0.0046(5) 0.0036(6) 0.0034(5)
O8 0.0364(8) 0.0199(7) 0.0302(7) 0.0007(5) 0.0094(6) 0.0061(5)
O4 0.0531(9) 0.0160(6) 0.0279(7) 0.0001(5) 0.0175(6) 0.0028(6)
O5 0.0368(8) 0.0297(7) 0.0311(7) -0.0002(6) 0.0097(6) 0.0073(6)
O2 0.0274(7) 0.0224(7) 0.0485(9) -0.0080(6) -0.0008(6) 0.0076(5)
O3 0.0426(8) 0.0186(7) 0.0284(7) 0.0019(5) 0.0064(6) 0.0071(6)
O7 0.0407(8) 0.0303(8) 0.0332(8) 0.0035(6) 0.0135(7) 0.0069(6)
O1 0.0495(9) 0.0331(8) 0.0279(8) 0.0096(6) -0.0019(7) -0.0129(7)
N1 0.0213(8) 0.0147(7) 0.0232(8) -0.0012(6) 0.0013(6) 0.0014(6)
N2 0.0277(8) 0.0186(8) 0.0335(9) 0.0006(6) 0.0045(7) 0.0055(6)
C10 0.0198(8) 0.0183(9) 0.0192(8) -0.0028(6) 0.0042(7) -0.0007(6)
C11 0.0226(9) 0.0182(8) 0.0217(9) 0.0025(6) 0.0049(7) -0.0009(7)
C9 0.0230(9) 0.0186(8) 0.0194(9) -0.0015(6) 0.0051(7) 0.0005(7)
C6 0.0224(9) 0.0205(9) 0.0185(9) -0.0025(7) 0.0060(7) -0.0005(7)
C16 0.0235(9) 0.0212(9) 0.0238(9) -0.0006(7) 0.0056(7) -0.0004(7)
C37 0.0235(9) 0.0211(9) 0.0262(10) -0.0045(7) 0.0021(7) -0.0005(7)
C18 0.0266(9) 0.0173(9) 0.0215(9) -0.0026(7) 0.0026(7) -0.0036(7)
C8 0.0246(9) 0.0161(8) 0.0227(9) -0.0006(7) 0.0029(7) 0.0024(7)
C7 0.0266(9) 0.0141(8) 0.0223(9) -0.0022(6) 0.0058(7) -0.0001(7)
C29 0.0278(10) 0.0226(9) 0.0247(9) 0.0030(7) 0.0032(8) 0.0041(7)
C30 0.0299(10) 0.0280(10) 0.0202(9) 0.0006(7) 0.0058(8) 0.0074(8)
C5 0.0287(10) 0.0192(9) 0.0269(10) -0.0026(7) 0.0058(8) 0.0007(7)
C1 0.0242(9) 0.0192(8) 0.0208(9) -0.0020(7) 0.0037(7) -0.0006(7)
C17 0.0233(9) 0.0154(8) 0.0261(9) -0.0024(7) 0.0085(7) -0.0016(7)
C15 0.0279(10) 0.0247(9) 0.0239(9) -0.0011(7) 0.0030(8) -0.0062(7)
C4 0.0324(10) 0.0241(9) 0.0282(10) -0.0072(7) 0.0072(8) -0.0069(8)
C25 0.0317(10) 0.0182(9) 0.0331(10) 0.0055(7) 0.0116(8) 0.0021(7)
C14 0.0209(9) 0.0317(10) 0.0295(10) 0.0025(8) 0.0014(8) -0.0024(7)
C12 0.0279(10) 0.0219(9) 0.0293(10) -0.0046(7) -0.0006(8) 0.0036(7)
C35 0.0323(11) 0.0319(10) 0.0254(10) 0.0043(8) 0.0057(8) 0.0072(8)
C20 0.0337(10) 0.0170(9) 0.0276(10) 0.0026(7) 0.0098(8) 0.0005(7)
C27 0.0319(10) 0.0199(9) 0.0329(10) 0.0058(7) 0.0109(8) 0.0065(7)
C28 0.0310(10) 0.0230(9) 0.0248(9) 0.0055(7) 0.0063(8) 0.0051(8)
C26 0.0341(10) 0.0156(9) 0.0336(10) 0.0038(7) 0.0106(8) 0.0051(7)
C3 0.0250(9) 0.0322(10) 0.0274(10) -0.0044(8) 0.0015(8) -0.0070(8)
C21 0.0318(10) 0.0233(10) 0.0322(11) 0.0036(8) 0.0104(8) 0.0005(8)
C2 0.0255(9) 0.0279(10) 0.0254(10) 0.0000(7) 0.0018(8) 0.0001(8)
C13 0.0261(10) 0.0289(10) 0.0369(11) -0.0022(8) 0.0029(8) 0.0073(8)
C31 0.0377(11) 0.0311(10) 0.0216(9) 0.0022(8) 0.0089(8) 0.0133(8)
C36 0.0326(10) 0.0254(10) 0.0243(10) -0.0017(7) 0.0012(8) 0.0051(8)
C34 0.0313(11) 0.0417(12) 0.0264(10) -0.0001(8) 0.0098(8) 0.0024(9)
C23 0.0462(13) 0.0187(9) 0.0354(11) 0.0008(8) 0.0115(9) -0.0029(8)
C24 0.0407(12) 0.0183(9) 0.0387(11) 0.0038(8) 0.0162(9) 0.0027(8)
C22 0.0387(11) 0.0244(10) 0.0339(11) 0.0034(8) 0.0091(9) -0.0055(8)
C32 0.0380(11) 0.0421(12) 0.0206(9) 0.0005(8) 0.0027(8) 0.0196(9)
C33 0.0271(10) 0.0541(14) 0.0240(10) -0.0065(9) 0.0059(8) 0.0091(9)
C38 0.0347(11) 0.0205(9) 0.0409(12) 0.0044(8) 0.0098(9) 0.0041(8)
C19 0.0815(19) 0.0250(11) 0.0359(12) 0.0001(9) 0.0357(12) 0.0071(11)

loop_
_atom_type_symbol
_atom_type_description
_atom_type_scat_dispersion_real
_atom_type_scat_dispersion_imag
_atom_type_scat_source
C C 0.0181 0.0091 'International Tables Vol C Tables 4.2.6.8 and 6.1.1.4'
H H 0.0000 0.0000 'International Tables Vol C Tables 4.2.6.8 and 6.1.1.4'
N N 0.0311 0.0180 'International Tables Vol C Tables 4.2.6.8 and 6.1.1.4'
O O 0.0492 0.0322 'International Tables Vol C Tables 4.2.6.8 and 6.1.1.4'
S S 0.3331 0.5567 'International Tables Vol C Tables 4.2.6.8 and 6.1.1.4'

loop_
_geom_angle_atom_site_label_1
_geom_angle_atom_site_label_2
_geom_angle_atom_site_label_3
_geom_angle
O2 S1 O1 117.42(9)
O2 S1 N1 109.21(8)
O1 S1 N1 109.37(9)
O2 S1 C1 114.64(9)
O1 S1 C1 111.44(9)
N1 S1 C1 91.61(8)
O5 S2 O6 117.75(8)
O5 S2 N2 109.28(9)
O6 S2 N2 109.09(8)
O5 S2 C20 114.55(9)
O6 S2 C20 111.65(9)
N2 S2 C20 91.14(9)
C37 O8 C38 116.36(15)
C18 O4 C19 114.16(15)
C7 N1 C10 110.55(14)
C7 N1 S1 114.87(12)
C10 N1 S1 134.05(13)
C26 N2 C29 110.45(16)
C26 N2 S2 115.19(14)
C29 N2 S2 134.07(13)
C9 C10 N1 106.14(15)
C9 C10 C17 132.75(16)
N1 C10 C17 120.74(15)
C16 C11 C12 118.77(17)
C16 C11 C9 122.26(16)
C12 C11 C9 118.95(16)
C10 C9 C8 108.32(16)
C10 C9 C11 126.42(16)
C8 C9 C11 125.05(16)
C5 C6 C1 118.70(17)
C5 C6 C7 129.47(17)
C1 C6 C7 111.82(16)
C11 C16 C15 120.42(17)
C11 C16 H16A 119.8
C15 C16 H16A 119.8
O7 C37 O8 124.65(18)
O7 C37 C36 125.27(17)
O8 C37 C36 110.01(15)
O3 C18 O4 124.01(17)
O3 C18 C17 123.57(16)
O4 C18 C17 112.38(15)
C7 C8 C9 107.77(15)
C7 C8 H8A 126.1
C9 C8 H8A 126.1
C8 C7 N1 107.21(15)
C8 C7 C6 142.31(17)
N1 C7 C6 110.47(15)
C28 C29 N2 106.61(17)
C28 C29 C36 132.08(19)
N2 C29 C36 120.99(17)
C35 C30 C31 118.55(19)
C35 C30 C28 120.72(17)
C31 C30 C28 120.73(18)
C4 C5 C6 118.72(18)
C4 C5 H5B 120.6
C6 C5 H5B 120.6
C2 C1 C6 123.26(17)
C2 C1 S1 125.82(15)
C6 C1 S1 110.80(13)
C10 C17 C18 117.08(15)
C10 C17 H17A 121.5
C18 C17 H17A 121.5
C14 C15 C16 120.32(18)
C14 C15 H15A 119.8
C16 C15 H15A 119.8
C5 C4 C3 121.45(18)
C5 C4 H4A 119.3
C3 C4 H4A 119.3
C24 C25 C20 118.33(19)
C24 C25 C26 129.56(18)
C20 C25 C26 112.06(17)
C15 C14 C13 119.63(18)
C15 C14 H14A 120.2
C13 C14 H14A 120.2
C13 C12 C11 120.59(18)
C13 C12 H12A 119.7
C11 C12 H12A 119.7
C30 C35 C34 120.83(19)
C30 C35 H35A 119.6
C34 C35 H35A 119.6
C21 C20 C25 123.22(18)
C21 C20 S2 125.76(15)
C25 C20 S2 110.91(15)
C26 C27 C28 108.04(17)
C26 C27 H27A 126.0
C28 C27 H27A 126.0
C29 C28 C27 107.85(18)
C29 C28 C30 125.14(18)
C27 C28 C30 127.00(17)
C27 C26 N2 107.01(17)
C27 C26 C25 142.33(18)
N2 C26 C25 110.62(16)
C2 C3 C4 120.65(18)
C2 C3 H3A 119.7
C4 C3 H3A 119.7
C20 C21 C22 117.42(19)
C20 C21 H21A 121.3
C22 C21 H21A 121.3
C1 C2 C3 117.21(18)
C1 C2 H2B 121.4
C3 C2 H2B 121.4
C12 C13 C14 120.26(18)
C12 C13 H13A 119.9
C14 C13 H13A 119.9
C32 C31 C30 120.6(2)
C32 C31 H31A 119.7
C30 C31 H31A 119.7
C29 C36 C37 114.43(16)
C29 C36 H36A 108.7
C37 C36 H36A 108.7
C29 C36 H36B 108.7
C37 C36 H36B 108.7
H36A C36 H36B 107.6
C35 C34 C33 120.0(2)
C35 C34 H34A 120.0
C33 C34 H34A 120.0
C24 C23 C22 121.40(19)
C24 C23 H23A 119.3
C22 C23 H23A 119.3
C23 C24 C25 119.20(19)
C23 C24 H24A 120.4
C25 C24 H24A 120.4
C21 C22 C23 120.4(2)
C21 C22 H22A 119.8
C23 C22 H22A 119.8
C33 C32 C31 120.27(19)
C33 C32 H32A 119.9
C31 C32 H32A 119.9
C32 C33 C34 119.7(2)
C32 C33 H33A 120.1
C34 C33 H33A 120.1
O8 C38 H38A 109.5
O8 C38 H38B 109.5
H38A C38 H38B 109.5
O8 C38 H38C 109.5
H38A C38 H38C 109.5
H38B C38 H38C 109.5
O4 C19 H19A 109.5
O4 C19 H19B 109.5
H19A C19 H19B 109.5
O4 C19 H19C 109.5
H19A C19 H19C 109.5
H19B C19 H19C 109.5

loop_
_geom_bond_atom_site_label_1
_geom_bond_atom_site_label_2
_geom_bond_distance
S1 O2 1.4245(14)
S1 O1 1.4290(15)
S1 N1 1.6719(15)
S1 C1 1.7623(18)
S2 O5 1.4260(15)
S2 O6 1.4297(14)
S2 N2 1.6816(16)
S2 C20 1.7709(19)
O8 C37 1.338(2)
O8 C38 1.442(2)
O4 C18 1.328(2)
O4 C19 1.449(2)
O3 C18 1.202(2)
O7 C37 1.197(2)
N1 C7 1.390(2)
N1 C10 1.387(2)
N2 C26 1.390(2)
N2 C29 1.385(3)
C10 C9 1.374(2)
C10 C17 1.499(2)
C11 C16 1.395(3)
C11 C12 1.396(3)
C11 C9 1.475(2)
C9 C8 1.436(2)
C6 C5 1.393(3)
C6 C1 1.399(3)
C6 C7 1.456(3)
C16 C15 1.385(3)
C16 H16A 0.9500
C37 C36 1.519(3)
C18 C17 1.516(2)
C8 C7 1.358(3)
C8 H8A 0.9500
C29 C28 1.378(3)
C29 C36 1.489(3)
C30 C35 1.396(3)
C30 C31 1.401(3)
C30 C28 1.476(3)
C5 C4 1.387(3)
C5 H5B 0.9500
C1 C2 1.380(3)
C17 H17A 0.9500
C15 C14 1.388(3)
C15 H15A 0.9500
C4 C3 1.394(3)
C4 H4A 0.9500
C25 C24 1.394(3)
C25 C20 1.402(3)
C25 C26 1.451(3)
C14 C13 1.385(3)
C14 H14A 0.9500
C12 C13 1.384(3)
C12 H12A 0.9500
C35 C34 1.387(3)
C35 H35A 0.9500
C20 C21 1.382(3)
C27 C26 1.364(3)
C27 C28 1.434(3)
C27 H27A 0.9500
C3 C2 1.389(3)
C3 H3A 0.9500
C21 C22 1.391(3)
C21 H21A 0.9500
C2 H2B 0.9500
C13 H13A 0.9500
C31 C32 1.385(3)
C31 H31A 0.9500
C36 H36A 0.9900
C36 H36B 0.9900
C34 C33 1.392(3)
C34 H34A 0.9500
C23 C24 1.383(3)
C23 C22 1.396(3)
C23 H23A 0.9500
C24 H24A 0.9500
C22 H22A 0.9500
C32 C33 1.387(3)
C32 H32A 0.9500
C33 H33A 0.9500
C38 H38A 0.9800
C38 H38B 0.9800
C38 H38C 0.9800
C19 H19A 0.9800
C19 H19B 0.9800
C19 H19C 0.9800
